data_1550099
loop_
_publ_author_name
'Dandela, Rambabu'
'Tothadi, Srinu'
'Marelli, Udaya Kiran'
'Nangia, Ashwini'

_publ_section_title
;
 Systematic synthesis of a 6-component organic-salt alloy of naftopidil,
 and pentanary, quaternary and ternary multicomponent crystals
;
_journal_coeditor_code ED5016SUP1
_journal_issue 6
_journal_name_full IUCrJ
_journal_page_first
;
;
_journal_paper_doi 10.1107/S2052252518014057
_journal_volume 5
_journal_year 2018
_chemical_formula_sum 'C31 H34 N2 O5'
_chemical_formula_weight 514.60
_chemical_name_common 'Naftopidil_Benzoic acid_Salt'
_space_group_crystal_system monoclinic
_space_group_IT_number 14
_space_group_name_Hall '-P 2ybc'
_space_group_name_H-M_alt 'P 1 21/c 1'
_symmetry_space_group_name_Hall '-P 2ybc'
_symmetry_space_group_name_H-M 'P 1 21/c 1'
_atom_sites_solution_hydrogens geom
_audit_creation_method SHELXL-2016/6
_cell_angle_alpha 90
_cell_angle_beta 97.3794(19)
_cell_angle_gamma 90
_cell_formula_units_Z 4
_cell_length_a 11.0695(2)
_cell_length_b 17.7360(3)
_cell_length_c 13.5179(3)
_cell_measurement_reflns_used 8847
_cell_measurement_temperature 293(2)
_cell_measurement_theta_max 27.2670
_cell_measurement_theta_min 3.5260
_cell_volume 2631.97(9)
_computing_structure_refinement 'SHELXL-2016/6 (Sheldrick, 2016)'
_diffrn_ambient_temperature 293(2)
_diffrn_measured_fraction_theta_full 0.998
_diffrn_measured_fraction_theta_max 0.998
_diffrn_measurement_device_type 'SuperNova, Dual, Cu at zero, Eos'
_diffrn_radiation_type MoK\a
_diffrn_radiation_wavelength 0.71073
_diffrn_reflns_av_R_equivalents 0.0419
_diffrn_reflns_av_unetI/netI 0.0241
_diffrn_reflns_Laue_measured_fraction_full 0.998
_diffrn_reflns_Laue_measured_fraction_max 0.998
_diffrn_reflns_limit_h_max 13
_diffrn_reflns_limit_h_min -13
_diffrn_reflns_limit_k_max 21
_diffrn_reflns_limit_k_min -21
_diffrn_reflns_limit_l_max 16
_diffrn_reflns_limit_l_min -16
_diffrn_reflns_number 24778
_diffrn_reflns_point_group_measured_fraction_full 0.998
_diffrn_reflns_point_group_measured_fraction_max 0.998
_diffrn_reflns_theta_full 24.999
_diffrn_reflns_theta_max 24.999
_diffrn_reflns_theta_min 3.039
_exptl_absorpt_coefficient_mu 0.088
_exptl_absorpt_correction_T_max 1.00000
_exptl_absorpt_correction_T_min 0.72587
_exptl_absorpt_correction_type multi-scan
_exptl_absorpt_process_details
;
CrysAlisPro 1.171.38.43d (Rigaku Oxford Diffraction, 2015)
Empirical absorption correction using spherical harmonics,
 implemented in SCALE3 ABSPACK scaling algorithm.
;
_exptl_crystal_colour colourless
_exptl_crystal_density_diffrn 1.299
_exptl_crystal_description block
_exptl_crystal_F_000 1096
_exptl_crystal_size_max 0.15
_exptl_crystal_size_mid 0.1
_exptl_crystal_size_min 0.1
_refine_diff_density_max 0.438
_refine_diff_density_min -0.288
_refine_diff_density_rms 0.042
_refine_ls_extinction_method none
_refine_ls_goodness_of_fit_ref 1.130
_refine_ls_hydrogen_treatment constr
_refine_ls_matrix_type full
_refine_ls_number_parameters 345
_refine_ls_number_reflns 4626
_refine_ls_number_restraints 0
_refine_ls_restrained_S_all 1.130
_refine_ls_R_factor_all 0.0665
_refine_ls_R_factor_gt 0.0566
_refine_ls_shift/su_max 0.000
_refine_ls_shift/su_mean 0.000
_refine_ls_structure_factor_coef Fsqd
_refine_ls_weighting_details 'w=1/[\s^2^(Fo^2^)+(0.0374P)^2^+2.5351P] where P=(Fo^2^+2Fc^2^)/3'
_refine_ls_weighting_scheme calc
_refine_ls_wR_factor_gt 0.1488
_refine_ls_wR_factor_ref 0.1530
_reflns_Friedel_coverage 0.000
_reflns_number_gt 3831
_reflns_number_total 4626
_reflns_threshold_expression 'I > 2\s(I)'
_cod_data_source_file ed5016.cif
_cod_data_source_block 12
_cod_original_cell_volume 2632.00(9)
_cod_database_code 1550099
_shelx_shelxl_version_number 2016/6
_shelx_space_group_comment
;
The symmetry employed for this shelxl refinement is uniquely defined
by the following loop, which should always be used as a source of
symmetry information in preference to the above space-group names.
They are only intended as comments.
;

loop_
_space_group_symop_operation_xyz
'x, y, z'
'-x, y+1/2, -z+1/2'
'-x, -y, -z'
'x, -y-1/2, z-1/2'

loop_
_atom_site_label
_atom_site_type_symbol
_atom_site_fract_x
_atom_site_fract_y
_atom_site_fract_z
_atom_site_U_iso_or_equiv
_atom_site_adp_type
_atom_site_occupancy
_atom_site_site_symmetry_order
_atom_site_calc_flag
_atom_site_refinement_flags_posn
_atom_site_refinement_flags_adp
N19 N -0.00290(18) 0.15713(11) 0.05433(15) 0.0402(5) Uani 1 1 d . .
H19 H -0.033401 0.208165 0.038527 0.048 Uiso 1 1 calc R U
O28 O -0.29866(17) -0.05518(11) 0.04788(15) 0.0558(5) Uani 1 1 d . .
O38 O -0.08800(19) 0.28812(11) -0.02422(18) 0.0660(6) Uani 1 1 d . .
C22 C -0.2959(2) 0.02359(14) -0.0914(2) 0.0429(6) Uani 1 1 d . .
N16 N -0.18971(19) 0.05793(12) -0.03937(15) 0.0430(5) Uani 1 1 d . .
O11 O 0.31024(19) 0.26428(12) 0.19564(16) 0.0668(6) Uani 1 1 d . .
C17 C -0.1158(2) 0.10229(16) -0.0994(2) 0.0487(6) Uani 1 1 d . .
H17A H -0.156072 0.149824 -0.117458 0.058 Uiso 1 1 calc R U
H17B H -0.106094 0.075297 -0.160254 0.058 Uiso 1 1 calc R U
C18 C 0.0069(2) 0.11681(15) -0.04107(19) 0.0463(6) Uani 1 1 d . .
H18A H 0.048368 0.069145 -0.026624 0.056 Uiso 1 1 calc R U
H18B H 0.055451 0.146740 -0.081249 0.056 Uiso 1 1 calc R U
O14 O 0.0612(2) 0.27108(12) 0.20302(18) 0.0731(6) Uani 1 1 d . .
H14 H 0.072723 0.292338 0.151192 0.110 Uiso 1 1 calc R U
C23 C -0.3512(2) -0.03588(14) -0.0458(2) 0.0459(6) Uani 1 1 d . .
C21 C -0.2099(2) 0.10227(15) 0.0488(2) 0.0478(6) Uani 1 1 d . .
H21A H -0.262996 0.074695 0.087753 0.057 Uiso 1 1 calc R U
H21B H -0.249368 0.149517 0.027967 0.057 Uiso 1 1 calc R U
C30 C -0.0243(2) 0.40356(14) -0.08942(19) 0.0436(6) Uani 1 1 d . .
C20 C -0.0908(2) 0.11780(15) 0.11153(19) 0.0463(6) Uani 1 1 d . .
H20A H -0.105126 0.148687 0.168084 0.056 Uiso 1 1 calc R U
H20B H -0.055381 0.070535 0.137076 0.056 Uiso 1 1 calc R U
C2 C 0.4780(3) 0.31099(15) 0.1257(2) 0.0525(7) Uani 1 1 d . .
C27 C -0.3429(3) 0.04361(16) -0.1873(2) 0.0536(7) Uani 1 1 d . .
H27 H -0.307032 0.082861 -0.218676 0.064 Uiso 1 1 calc R U
C36 C -0.0009(3) 0.33091(16) -0.0325(2) 0.0529(7) Uani 1 1 d . .
C15 C 0.1205(2) 0.16314(15) 0.1121(2) 0.0495(7) Uani 1 1 d . .
H15A H 0.173213 0.189686 0.071800 0.059 Uiso 1 1 calc R U
H15B H 0.153161 0.112718 0.123880 0.059 Uiso 1 1 calc R U
C1 C 0.4341(3) 0.26841(15) 0.2029(2) 0.0564(7) Uani 1 1 d . .
C25 C -0.4961(3) -0.05092(18) -0.1926(3) 0.0637(8) Uani 1 1 d . .
H25 H -0.563208 -0.075693 -0.226219 0.076 Uiso 1 1 calc R U
C3 C 0.3991(3) 0.35086(17) 0.0534(2) 0.0564(7) Uani 1 1 d . .
H3 H 0.315203 0.347252 0.053214 0.068 Uiso 1 1 calc R U
C7 C 0.6055(3) 0.31505(16) 0.1226(2) 0.0576(8) Uani 1 1 d . .
C31 C -0.1400(3) 0.42284(16) -0.1314(2) 0.0529(7) Uani 1 1 d . .
H31 H -0.204454 0.390046 -0.126242 0.063 Uiso 1 1 calc R U
C26 C -0.4424(3) 0.00647(18) -0.2380(2) 0.0621(8) Uani 1 1 d . .
H26 H -0.472369 0.020646 -0.302750 0.075 Uiso 1 1 calc R U
C8 C 0.6851(3) 0.27791(18) 0.1972(3) 0.0691(9) Uani 1 1 d . .
H8 H 0.768532 0.278071 0.194302 0.083 Uiso 1 1 calc R U
C13 C 0.1248(3) 0.20306(16) 0.2113(2) 0.0573(7) Uani 1 1 d . .
H13 H 0.084897 0.170293 0.255584 0.069 Uiso 1 1 calc R U
C35 C 0.0704(3) 0.45260(17) -0.0989(2) 0.0580(7) Uani 1 1 d . .
H35 H 0.149157 0.440320 -0.071064 0.070 Uiso 1 1 calc R U
C4 C 0.4446(3) 0.3944(2) -0.0157(2) 0.0656(8) Uani 1 1 d . .
H4 H 0.391774 0.421552 -0.061611 0.079 Uiso 1 1 calc R U
C24 C -0.4507(3) -0.07224(16) -0.0967(2) 0.0562(7) Uani 1 1 d . .
H24 H -0.487532 -0.111471 -0.066079 0.067 Uiso 1 1 calc R U
C12 C 0.2559(3) 0.21239(18) 0.2571(2) 0.0664(9) Uani 1 1 d . .
H12A H 0.259778 0.231753 0.324528 0.080 Uiso 1 1 calc R U
H12B H 0.297983 0.164338 0.259281 0.080 Uiso 1 1 calc R U
C10 C 0.5134(3) 0.23672(17) 0.2766(3) 0.0697(9) Uani 1 1 d . .
H10 H 0.484180 0.211628 0.329093 0.084 Uiso 1 1 calc R U
O37 O 0.1033(2) 0.31872(16) 0.0077(3) 0.1091(11) Uani 1 1 d . .
C34 C 0.0484(3) 0.51985(18) -0.1495(2) 0.0681(9) Uani 1 1 d . .
H34 H 0.112582 0.552623 -0.155788 0.082 Uiso 1 1 calc R U
C6 C 0.6487(3) 0.3594(2) 0.0478(3) 0.0689(9) Uani 1 1 d . .
H6 H 0.731871 0.361659 0.043977 0.083 Uiso 1 1 calc R U
C32 C -0.1613(3) 0.49061(18) -0.1813(2) 0.0639(8) Uani 1 1 d . .
H32 H -0.239969 0.503437 -0.208732 0.077 Uiso 1 1 calc R U
C5 C 0.5704(3) 0.3988(2) -0.0186(3) 0.0722(9) Uani 1 1 d . .
H5 H 0.600574 0.428877 -0.066148 0.087 Uiso 1 1 calc R U
C33 C -0.0674(4) 0.53855(17) -0.1905(2) 0.0671(9) Uani 1 1 d . .
H33 H -0.081726 0.583903 -0.224489 0.080 Uiso 1 1 calc R U
C9 C 0.6398(3) 0.24208(18) 0.2730(3) 0.0794(11) Uani 1 1 d . .
H9 H 0.693385 0.220541 0.323871 0.095 Uiso 1 1 calc R U
C29 C -0.3511(3) -0.11615(19) 0.0960(3) 0.0731(9) Uani 1 1 d . .
H29A H -0.347591 -0.161164 0.057021 0.110 Uiso 1 1 calc R U
H29B H -0.434533 -0.104658 0.102352 0.110 Uiso 1 1 calc R U
H29C H -0.306681 -0.123735 0.160991 0.110 Uiso 1 1 calc R U

loop_
_atom_site_aniso_label
_atom_site_aniso_U_11
_atom_site_aniso_U_22
_atom_site_aniso_U_33
_atom_site_aniso_U_23
_atom_site_aniso_U_13
_atom_site_aniso_U_12
N19 0.0431(12) 0.0306(10) 0.0474(12) 0.0015(9) 0.0074(9) -0.0010(9)
O28 0.0559(12) 0.0490(11) 0.0621(12) 0.0137(9) 0.0061(9) -0.0068(9)
O38 0.0568(12) 0.0443(11) 0.0979(17) 0.0186(11) 0.0132(11) -0.0010(10)
C22 0.0418(13) 0.0357(13) 0.0512(15) -0.0014(11) 0.0064(11) 0.0006(11)
N16 0.0450(12) 0.0392(11) 0.0456(12) -0.0004(9) 0.0082(9) -0.0051(9)
O11 0.0573(13) 0.0648(13) 0.0736(14) 0.0169(11) -0.0101(10) -0.0117(10)
C17 0.0540(16) 0.0480(15) 0.0450(15) 0.0009(12) 0.0101(12) -0.0053(13)
C18 0.0469(15) 0.0438(14) 0.0502(15) -0.0025(12) 0.0141(12) -0.0041(12)
O14 0.0904(17) 0.0547(13) 0.0737(15) -0.0074(11) 0.0082(13) 0.0027(12)
C23 0.0470(15) 0.0356(13) 0.0555(16) -0.0011(12) 0.0084(12) 0.0027(11)
C21 0.0503(15) 0.0421(14) 0.0532(16) -0.0043(12) 0.0147(12) -0.0038(12)
C30 0.0501(15) 0.0398(14) 0.0419(14) 0.0006(11) 0.0100(11) -0.0020(12)
C20 0.0542(16) 0.0422(14) 0.0444(14) -0.0011(11) 0.0134(12) -0.0066(12)
C2 0.0512(16) 0.0423(15) 0.0607(17) -0.0138(13) -0.0046(13) -0.0015(12)
C27 0.0607(18) 0.0430(15) 0.0560(17) 0.0026(13) 0.0035(14) -0.0025(13)
C36 0.0484(16) 0.0497(16) 0.0605(18) 0.0077(13) 0.0065(13) 0.0015(13)
C15 0.0475(15) 0.0395(14) 0.0605(17) 0.0011(12) 0.0025(13) -0.0014(12)
C1 0.0578(18) 0.0385(15) 0.0683(19) -0.0040(13) -0.0102(14) -0.0046(13)
C25 0.0572(18) 0.0538(18) 0.076(2) -0.0126(16) -0.0063(16) -0.0077(15)
C3 0.0503(16) 0.0605(18) 0.0561(17) -0.0038(14) -0.0017(13) -0.0022(14)
C7 0.0537(17) 0.0491(16) 0.0669(19) -0.0226(15) -0.0043(14) 0.0036(14)
C31 0.0533(17) 0.0471(16) 0.0584(17) 0.0037(13) 0.0082(13) -0.0014(13)
C26 0.0666(19) 0.0592(18) 0.0565(18) -0.0056(15) -0.0077(15) -0.0016(15)
C8 0.0527(18) 0.0514(18) 0.098(3) -0.0190(18) -0.0103(18) 0.0074(15)
C13 0.0671(19) 0.0458(16) 0.0580(18) 0.0017(13) 0.0039(14) -0.0075(14)
C35 0.0606(18) 0.0597(18) 0.0528(17) 0.0057(14) 0.0035(14) -0.0129(15)
C4 0.0575(18) 0.080(2) 0.0571(18) -0.0009(16) 0.0005(15) -0.0010(16)
C24 0.0506(16) 0.0433(15) 0.075(2) -0.0028(14) 0.0083(15) -0.0057(13)
C12 0.079(2) 0.0564(18) 0.0596(19) 0.0090(15) -0.0070(16) -0.0169(16)
C10 0.075(2) 0.0442(17) 0.082(2) 0.0066(16) -0.0214(18) -0.0061(15)
O37 0.0593(15) 0.098(2) 0.163(3) 0.072(2) -0.0130(16) -0.0055(14)
C34 0.093(3) 0.0565(19) 0.0536(18) 0.0063(15) 0.0056(17) -0.0301(18)
C6 0.0521(18) 0.082(2) 0.073(2) -0.0241(19) 0.0120(16) -0.0026(17)
C32 0.070(2) 0.0567(19) 0.063(2) 0.0111(15) 0.0031(16) 0.0093(16)
C5 0.060(2) 0.098(3) 0.0589(19) -0.0056(18) 0.0091(16) -0.0041(19)
C33 0.110(3) 0.0388(16) 0.0510(17) 0.0054(13) 0.0062(18) -0.0017(17)
C9 0.077(2) 0.0449(18) 0.104(3) -0.0027(19) -0.033(2) 0.0071(17)
C29 0.088(2) 0.0580(19) 0.076(2) 0.0163(17) 0.0202(19) -0.0123(17)

loop_
_atom_type_symbol
_atom_type_description
_atom_type_scat_dispersion_real
_atom_type_scat_dispersion_imag
_atom_type_scat_source
C C 0.0033 0.0016 'International Tables Vol C Tables 4.2.6.8 and 6.1.1.4'
H H 0.0000 0.0000 'International Tables Vol C Tables 4.2.6.8 and 6.1.1.4'
N N 0.0061 0.0033 'International Tables Vol C Tables 4.2.6.8 and 6.1.1.4'
O O 0.0106 0.0060 'International Tables Vol C Tables 4.2.6.8 and 6.1.1.4'

loop_
_geom_angle_atom_site_label_1
_geom_angle_atom_site_label_2
_geom_angle_atom_site_label_3
_geom_angle
C15 N19 C18 108.95(19)
C15 N19 C20 112.2(2)
C18 N19 C20 110.42(19)
C23 O28 C29 117.6(2)
C27 C22 C23 118.2(2)
C27 C22 N16 122.7(2)
C23 C22 N16 118.9(2)
C22 N16 C17 116.3(2)
C22 N16 C21 115.3(2)
C17 N16 C21 108.5(2)
C1 O11 C12 119.3(2)
N16 C17 C18 109.6(2)
N19 C18 C17 112.0(2)
O28 C23 C24 124.2(2)
O28 C23 C22 115.9(2)
C24 C23 C22 119.9(3)
N16 C21 C20 110.0(2)
C31 C30 C35 118.9(3)
C31 C30 C36 120.9(2)
C35 C30 C36 120.2(3)
N19 C20 C21 112.2(2)
C3 C2 C7 118.8(3)
C3 C2 C1 122.3(3)
C7 C2 C1 118.9(3)
C22 C27 C26 121.4(3)
O37 C36 O38 123.2(3)
O37 C36 C30 117.8(3)
O38 C36 C30 118.9(3)
N19 C15 C13 114.9(2)
C10 C1 O11 125.3(3)
C10 C1 C2 120.5(3)
O11 C1 C2 114.2(2)
C26 C25 C24 120.0(3)
C4 C3 C2 120.6(3)
C6 C7 C8 122.2(3)
C6 C7 C2 118.6(3)
C8 C7 C2 119.0(3)
C30 C31 C32 120.5(3)
C25 C26 C27 119.8(3)
C9 C8 C7 120.1(3)
O14 C13 C15 112.1(2)
O14 C13 C12 112.7(3)
C15 C13 C12 109.5(3)
C30 C35 C34 120.2(3)
C3 C4 C5 120.6(3)
C23 C24 C25 120.7(3)
O11 C12 C13 106.7(2)
C1 C10 C9 119.8(3)
C33 C34 C35 120.4(3)
C5 C6 C7 120.9(3)
C33 C32 C31 120.2(3)
C6 C5 C4 120.4(3)
C32 C33 C34 119.9(3)
C8 C9 C10 121.5(3)

loop_
_geom_bond_atom_site_label_1
_geom_bond_atom_site_label_2
_geom_bond_distance
N19 C15 1.488(3)
N19 C18 1.491(3)
N19 C20 1.491(3)
O28 C23 1.367(3)
O28 C29 1.423(3)
O38 C36 1.243(3)
C22 C27 1.381(4)
C22 C23 1.402(4)
C22 N16 1.426(3)
N16 C17 1.455(3)
N16 C21 1.469(3)
O11 C1 1.364(4)
O11 C12 1.424(4)
C17 C18 1.503(4)
O14 C13 1.394(4)
C23 C24 1.381(4)
C21 C20 1.499(4)
C30 C31 1.376(4)
C30 C35 1.380(4)
C30 C36 1.506(4)
C2 C3 1.414(4)
C2 C7 1.420(4)
C2 C1 1.423(4)
C27 C26 1.386(4)
C36 O37 1.229(3)
C15 C13 1.511(4)
C1 C10 1.361(4)
C25 C26 1.364(4)
C25 C24 1.382(4)
C3 C4 1.359(4)
C7 C6 1.411(5)
C7 C8 1.414(4)
C31 C32 1.384(4)
C8 C9 1.355(5)
C13 C12 1.512(4)
C35 C34 1.381(4)
C4 C5 1.400(4)
C10 C9 1.410(5)
C34 C33 1.370(5)
C6 C5 1.358(5)
C32 C33 1.361(5)
